data_4500572
loop_
_publ_author_name
'Yamada, Teppei'
'Iwakiri, Shoji'
'Hara, Takafumi'
'Kanaizuka, Katsuhiko'
'Kurmoo, Mohamedally'
'Kitagawa, Hiroshi'

_publ_section_title
;
 Porous Interpenetrating Metal&#x2212;Organic Frameworks with Hierarchical
 Nodes
;
_journal_issue 5
_journal_name_full 'Crystal Growth &amp; Design'
_journal_page_first 1798
_journal_paper_doi 10.1021/cg1017278
_journal_volume 11
_journal_year 2011
_chemical_formula_sum 'C24 H14 N O4 Zn'
_chemical_formula_weight 445.73
_chemical_name_common '[Zn3(bpdc)3L1]'
_chemical_name_systematic
; 
 ? 
;
_space_group_IT_number 14
_symmetry_cell_setting triclinic
_symmetry_space_group_name_Hall '-P 2yab'
_symmetry_space_group_name_H-M 'P 1 21/a 1'
_atom_sites_solution_hydrogens geom
_atom_sites_solution_primary direct
_atom_sites_solution_secondary difmap
_audit_creation_method SHELXL-97
_cell_angle_alpha 90.00
_cell_angle_beta 94.255(2)
_cell_angle_gamma 90.00
_cell_formula_units_Z 19
_cell_length_a 27.406(4)
_cell_length_b 14.461(2)
_cell_length_c 25.124(4)
_cell_measurement_temperature 100(2)
_cell_volume 9930(3)
_computing_cell_refinement 'SAINT (Bruker, 2007)'
_computing_data_collection 'APEX2 (Bruker, 2007)'
_computing_data_reduction 'SAINT (Bruker, 2007)'
_computing_molecular_graphics 'Yadokari-XG 2009 (Wakita, Nemoto et al., 2009)'
_computing_publication_material 'Yadokari-XG 2009 (Wakita, Nemoto et al., 2009)'
_computing_structure_refinement 'SHELXL97 (Sheldrick, 2008)'
_computing_structure_solution 'SHELXS97 (Sheldrick, 2008)'
_diffrn_ambient_temperature 100(2)
_diffrn_detector_area_resol_mean 8.333
_diffrn_measured_fraction_theta_full 0.776
_diffrn_measured_fraction_theta_max 0.776
_diffrn_measurement_device 'Bruker APEX-II CCD-detector'
_diffrn_measurement_method '\f and \w scans'
_diffrn_radiation_monochromator 'Bruker Helios multilayered confocal mirror'
_diffrn_radiation_source 'Bruker TXS fine-focus rotating anode'
_diffrn_radiation_type MoK\a
_diffrn_radiation_wavelength 0.71073
_diffrn_reflns_av_R_equivalents 0.0446
_diffrn_reflns_av_sigmaI/netI 0.0829
_diffrn_reflns_limit_h_max 23
_diffrn_reflns_limit_h_min -30
_diffrn_reflns_limit_k_max 17
_diffrn_reflns_limit_k_min -17
_diffrn_reflns_limit_l_max 28
_diffrn_reflns_limit_l_min -33
_diffrn_reflns_number 48926
_diffrn_reflns_theta_full 28.28
_diffrn_reflns_theta_max 28.28
_diffrn_reflns_theta_min 1.49
_diffrn_standards_number none
_exptl_absorpt_coefficient_mu 1.204
_exptl_absorpt_correction_T_max 0.9204
_exptl_absorpt_correction_T_min 0.7139
_exptl_absorpt_correction_type 'multi-scan, numerical'
_exptl_absorpt_process_details 'SADABS; Sheldrick, 1996'
_exptl_crystal_colour yellow
_exptl_crystal_density_diffrn 1.416
_exptl_crystal_density_method 'not measured'
_exptl_crystal_description block
_exptl_crystal_F_000 4313
_exptl_crystal_size_max 0.30
_exptl_crystal_size_mid 0.07
_exptl_crystal_size_min 0.07
_refine_diff_density_max 2.148
_refine_diff_density_min -2.390
_refine_diff_density_rms 0.128
_refine_ls_extinction_method none
_refine_ls_goodness_of_fit_ref 1.048
_refine_ls_hydrogen_treatment mixed
_refine_ls_matrix_type full
_refine_ls_number_parameters 1069
_refine_ls_number_reflns 19149
_refine_ls_number_restraints 0
_refine_ls_restrained_S_all 1.048
_refine_ls_R_factor_all 0.1476
_refine_ls_R_factor_gt 0.0991
_refine_ls_shift/su_max 0.013
_refine_ls_shift/su_mean 0.000
_refine_ls_structure_factor_coef Fsqd
_refine_ls_weighting_details 'calc w=1/[\s^2^(Fo^2^)+(0.1869P)^2^+0.0000P] where P=(Fo^2^+2Fc^2^)/3'
_refine_ls_weighting_scheme calc
_refine_ls_wR_factor_gt 0.2830
_refine_ls_wR_factor_ref 0.3097
_reflns_number_gt 10033
_reflns_number_total 19149
_reflns_threshold_expression >2sigma(I)
_cod_data_source_file cg1017278_si_003.cif
_cod_data_source_block '[Zn3(bpdc)3L1]_sq'
_cod_depositor_comments
;
The following automatic conversions were performed:
'_atom_site_symetry_multiplicity' tag replaced with
'_atom_site_symmetry_multiplicity'.

Automatic conversion script
Id: cif_correct_tags 1440 2010-10-19 06:21:57Z saulius 
;
_cod_original_cell_volume 9929(3)
_cod_original_sg_symbol_H-M P-1
_cod_database_code 4500572

loop_
_symmetry_equiv_pos_as_xyz
'x, y, z'
'-x+1/2, y+1/2, -z'
'-x, -y, -z'
'x-1/2, -y-1/2, z'

loop_
_atom_site_label
_atom_site_type_symbol
_atom_site_fract_x
_atom_site_fract_y
_atom_site_fract_z
_atom_site_U_iso_or_equiv
_atom_site_adp_type
_atom_site_occupancy
_atom_site_symmetry_multiplicity
_atom_site_calc_flag
_atom_site_refinement_flags
Zn1 Zn 0.0000 1.0000 0.0000 0.0512(4) Uani 1 2 d S
Zn2 Zn 0.00629(4) 0.96596(6) 0.12622(3) 0.0609(3) Uani 1 1 d .
Zn3 Zn 0.34074(2) 1.00017(4) 0.33926(2) 0.0274(2) Uani 1 1 d .
Zn4 Zn 0.33287(3) 1.03358(5) 0.21274(3) 0.0375(2) Uani 1 1 d .
Zn5 Zn 0.34854(3) 0.96722(5) 0.46601(3) 0.0357(2) Uani 1 1 d .
O1 O 0.0436(3) 1.0877(4) 0.0480(2) 0.081(2) Uani 1 1 d .
O2 O 0.0720(2) 1.0363(4) 0.1216(2) 0.084(2) Uani 1 1 d .
C1 C 0.0768(4) 1.0830(5) 0.0828(3) 0.062(2) Uani 1 1 d .
C2 C 0.1239(4) 1.1424(6) 0.0828(3) 0.082(3) Uani 1 1 d .
C3 C 0.1399(5) 1.1824(8) 0.0395(4) 0.115(4) Uani 1 1 d .
H3A H 0.1196 1.1781 0.0073 0.138 Uiso 1 1 calc R
C4 C 0.1864(5) 1.2325(8) 0.0377(3) 0.116(5) Uani 1 1 d .
H4A H 0.1940 1.2558 0.0039 0.139 Uiso 1 1 calc R
C5 C 0.2183(4) 1.2481(7) 0.0780(4) 0.086(3) Uani 1 1 d .
C6 C 0.2049(4) 1.2111(9) 0.1220(4) 0.126(5) Uani 1 1 d .
H6A H 0.2248 1.2203 0.1541 0.151 Uiso 1 1 calc R
C7 C 0.1602(5) 1.1560(9) 0.1233(4) 0.116(4) Uani 1 1 d .
H7A H 0.1555 1.1259 0.1562 0.139 Uiso 1 1 calc R
O3 O -0.0689(3) 1.0285(6) 0.0298(2) 0.111(3) Uani 1 1 d .
O4 O -0.0601(2) 1.0296(4) 0.1115(2) 0.0788(19) Uani 1 1 d .
C8 C -0.0846(4) 1.0500(7) 0.0703(3) 0.083(3) Uani 1 1 d .
C9 C -0.1352(4) 1.1004(7) 0.0729(4) 0.085(3) Uani 1 1 d .
C10 C -0.1686(6) 1.1157(14) 0.0339(5) 0.214(10) Uani 1 1 d .
H10A H -0.1613 1.0932 -0.0001 0.257 Uiso 1 1 calc R
C11 C -0.2158(6) 1.1630(12) 0.0356(5) 0.191(8) Uani 1 1 d .
H11A H -0.2359 1.1666 0.0032 0.229 Uiso 1 1 calc R
C12 C -0.2320(4) 1.1993(8) 0.0765(3) 0.097(3) Uani 1 1 d .
C13 C -0.1997(6) 1.1779(12) 0.1154(4) 0.188(8) Uani 1 1 d .
H13A H -0.2075 1.1978 0.1498 0.226 Uiso 1 1 calc R
C14 C -0.1545(6) 1.1293(12) 0.1143(4) 0.208(10) Uani 1 1 d .
H14A H -0.1371 1.1174 0.1477 0.250 Uiso 1 1 calc R
O5 O 0.0163(4) 0.8880(4) 0.0463(3) 0.151(4) Uani 1 1 d .
O6 O 0.0076(3) 0.8309(4) 0.1166(2) 0.100(2) Uani 1 1 d .
C15 C 0.0089(4) 0.8212(5) 0.0721(3) 0.072(3) Uani 1 1 d .
C16 C 0.0069(4) 0.7268(5) 0.0493(3) 0.072(3) Uani 1 1 d .
C17 C 0.0025(4) 0.7129(6) 0.0011(3) 0.103(4) Uani 1 1 d .
H17A H 0.0001 0.7640 -0.0227 0.124 Uiso 1 1 calc R
C18 C 0.0010(4) 0.6239(6) -0.0192(3) 0.097(4) Uani 1 1 d .
H18A H -0.0005 0.6168 -0.0569 0.116 Uiso 1 1 calc R
C19 C 0.0014(3) 0.5472(5) 0.0105(3) 0.064(2) Uani 1 1 d .
C20 C 0.0055(5) 0.5615(6) 0.0601(3) 0.118(5) Uani 1 1 d .
H20A H 0.0067 0.5104 0.0839 0.142 Uiso 1 1 calc R
C21 C 0.0083(5) 0.6486(6) 0.0800(3) 0.120(5) Uani 1 1 d .
H21A H 0.0114 0.6558 0.1177 0.144 Uiso 1 1 calc R
N1 N 0.0033(4) 0.9658(5) 0.2003(3) 0.086(3) Uani 1 1 d .
C22 C -0.0264(8) 0.9379(18) 0.2244(5) 0.317(17) Uani 1 1 d .
H22A H -0.0527 0.9077 0.2047 0.381 Uiso 1 1 calc R
C23 C -0.0293(9) 0.942(2) 0.2744(5) 0.38(2) Uani 1 1 d .
H23A H -0.0576 0.9155 0.2883 0.456 Uiso 1 1 calc R
C24 C -0.0036(7) 0.9707(8) 0.3013(4) 0.118(5) Uani 1 1 d .
C25 C 0.0432(9) 1.0019(19) 0.2804(6) 0.300(15) Uani 1 1 d .
H25A H 0.0711 1.0190 0.3030 0.360 Uiso 1 1 calc R
C26 C 0.0428(7) 1.0037(12) 0.2286(5) 0.200(9) Uani 1 1 d .
H26A H 0.0689 1.0304 0.2112 0.240 Uiso 1 1 calc R
C27 C -0.0006(6) 0.9802(9) 0.3531(4) 0.120(5) Uani 1 1 d .
C28 C -0.0029(5) 0.9822(9) 0.3978(4) 0.108(4) Uani 1 1 d .
C29 C -0.0012(5) 0.9915(8) 0.4494(3) 0.091(4) Uani 1 1 d .
C30 C -0.0228(6) 1.0638(11) 0.4702(4) 0.143(6) Uani 1 1 d .
H30A H -0.0371 1.1104 0.4474 0.172 Uiso 1 1 calc R
C31 C 0.0247(6) 0.9287(13) 0.4784(4) 0.185(8) Uani 1 1 d .
H31A H 0.0431 0.8818 0.4627 0.222 Uiso 1 1 calc R
O7 O 0.4056(4) 0.9604(8) 0.3059(3) 0.200(6) Uani 1 1 d .
O8 O 0.40102(17) 0.9726(3) 0.22588(17) 0.0473(12) Uani 1 1 d .
C32 C 0.4227(4) 0.9450(7) 0.2670(3) 0.087(3) Uani 1 1 d .
C33 C 0.4736(4) 0.8930(6) 0.2667(3) 0.078(3) Uani 1 1 d .
C34 C 0.4975(5) 0.8528(8) 0.3083(4) 0.132(5) Uani 1 1 d .
H34A H 0.4825 0.8530 0.3412 0.159 Uiso 1 1 calc R
C35 C 0.5454(4) 0.8083(8) 0.3073(4) 0.121(5) Uani 1 1 d .
H35A H 0.5604 0.7867 0.3403 0.145 Uiso 1 1 calc R
C36 C 0.5689(4) 0.7958(7) 0.2655(3) 0.089(3) Uani 1 1 d .
C37 C 0.5457(4) 0.8382(8) 0.2244(3) 0.102(4) Uani 1 1 d .
H37A H 0.5608 0.8364 0.1916 0.122 Uiso 1 1 calc R
C38 C 0.5001(4) 0.8867(8) 0.2243(3) 0.097(4) Uani 1 1 d .
H38A H 0.4880 0.9160 0.1921 0.117 Uiso 1 1 calc R
O9 O 0.2991(3) 0.9106(4) 0.2907(3) 0.106(2) Uani 1 1 d .
O10 O 0.26952(19) 0.9597(4) 0.21803(17) 0.0588(15) Uani 1 1 d .
C39 C 0.2606(4) 0.9243(7) 0.2564(3) 0.090(3) Uani 1 1 d .
C40 C 0.2123(4) 0.8641(7) 0.2598(3) 0.089(3) Uani 1 1 d .
C41 C 0.1988(5) 0.8248(12) 0.3009(4) 0.209(9) Uani 1 1 d .
H41A H 0.2195 0.8297 0.3328 0.251 Uiso 1 1 calc R
C42 C 0.1531(5) 0.7719(11) 0.3030(4) 0.195(9) Uani 1 1 d .
H42A H 0.1467 0.7464 0.3366 0.234 Uiso 1 1 calc R
C43 C 0.1205(4) 0.7563(8) 0.2639(3) 0.101(4) Uani 1 1 d .
C44 C 0.1333(5) 0.7994(9) 0.2207(4) 0.149(6) Uani 1 1 d .
H44A H 0.1123 0.7943 0.1890 0.179 Uiso 1 1 calc R
C45 C 0.1764(4) 0.8528(8) 0.2190(3) 0.119(5) Uani 1 1 d .
H45A H 0.1810 0.8839 0.1864 0.143 Uiso 1 1 calc R
O11 O 0.3350(5) 1.1126(4) 0.2949(3) 0.166(5) Uani 1 1 d .
O12 O 0.3285(3) 1.1677(4) 0.2260(2) 0.095(2) Uani 1 1 d .
C46 C 0.3321(3) 1.1781(5) 0.2695(3) 0.059(2) Uani 1 1 d .
C47 C 0.3353(3) 0.2740(5) 0.2910(3) 0.057(2) Uani 1 1 d .
C48 C 0.3428(3) 0.2908(6) 0.3394(3) 0.074(3) Uani 1 1 d .
H48A H 0.3476 0.2408 0.3637 0.089 Uiso 1 1 calc R
C49 C 0.3443(4) 0.3766(5) 0.3581(3) 0.072(3) Uani 1 1 d .
H49A H 0.3503 0.3838 0.3956 0.086 Uiso 1 1 calc R
C50 C 0.3382(3) 0.4534(5) 0.3294(3) 0.064(2) Uani 1 1 d .
C51 C 0.3256(6) 0.4378(5) 0.2807(3) 0.137(6) Uani 1 1 d .
H51A H 0.3163 0.4876 0.2575 0.164 Uiso 1 1 calc R
C52 C 0.3254(5) 0.3506(6) 0.2617(3) 0.128(5) Uani 1 1 d .
H52A H 0.3177 0.3425 0.2245 0.153 Uiso 1 1 calc R
O13 O 0.3511(6) 0.8879(5) 0.3844(3) 0.251(8) Uani 1 1 d .
O14 O 0.3477(2) 0.8352(4) 0.4518(2) 0.0712(16) Uani 1 1 d .
C53 C 0.3468(3) 0.8237(5) 0.4090(3) 0.060(2) Uani 1 1 d .
C54 C 0.3435(3) 0.7269(5) 0.3877(3) 0.061(2) Uani 1 1 d .
C55 C 0.3421(5) 0.7132(6) 0.3398(3) 0.126(5) Uani 1 1 d .
H55A H 0.3428 0.7637 0.3156 0.152 Uiso 1 1 calc R
C56 C 0.3396(5) 0.6243(5) 0.3211(3) 0.110(4) Uani 1 1 d .
H56A H 0.3373 0.6170 0.2834 0.132 Uiso 1 1 calc R
C57 C 0.3435(5) 0.5635(6) 0.3992(3) 0.122(5) Uani 1 1 d .
H57A H 0.3457 0.5137 0.4239 0.146 Uiso 1 1 calc R
C58 C 0.3443(5) 0.6540(6) 0.4173(3) 0.111(4) Uani 1 1 d .
H58A H 0.3455 0.6631 0.4548 0.133 Uiso 1 1 calc R
O15 O 0.3872(3) 1.0826(6) 0.3866(2) 0.119(3) Uani 1 1 d .
O16 O 0.41310(16) 1.0398(3) 0.46161(16) 0.0435(12) Uani 1 1 d .
C59 C 0.4222(3) 1.0751(6) 0.4208(3) 0.069(3) Uani 1 1 d .
C60 C 0.4695(3) 1.1368(6) 0.4198(3) 0.056(2) Uani 1 1 d .
C61 C 0.4841(3) 1.1722(8) 0.3763(3) 0.096(4) Uani 1 1 d .
H61A H 0.4638 1.1641 0.3444 0.115 Uiso 1 1 calc R
C62 C 0.5296(3) 1.2236(7) 0.3730(3) 0.090(3) Uani 1 1 d .
H62A H 0.5373 1.2435 0.3385 0.108 Uiso 1 1 calc R
C63 C 0.5626(3) 1.2462(6) 0.4153(3) 0.067(2) Uani 1 1 d .
C64 C 0.5471(3) 1.2112(5) 0.4601(3) 0.056(2) Uani 1 1 d .
H64A H 0.5660 1.2225 0.4927 0.068 Uiso 1 1 calc R
C65 C 0.5020(3) 1.1557(5) 0.4618(3) 0.0487(18) Uani 1 1 d .
H65A H 0.4951 1.1310 0.4955 0.058 Uiso 1 1 calc R
O17 O 0.2781(4) 1.0417(9) 0.3720(3) 0.224(7) Uani 1 1 d .
O18 O 0.2810(2) 1.0288(4) 0.45156(19) 0.0612(15) Uani 1 1 d .
C66 C 0.2605(3) 1.0579(7) 0.4111(3) 0.072(3) Uani 1 1 d .
C67 C 0.2097(3) 1.1058(6) 0.4118(3) 0.060(2) Uani 1 1 d .
C68 C 0.1873(7) 1.1483(18) 0.3747(5) 0.352(18) Uani 1 1 d .
H68A H 0.2032 1.1550 0.3426 0.422 Uiso 1 1 calc R
C69 C 0.1360(7) 1.1911(17) 0.3758(5) 0.360(19) Uani 1 1 d .
H69A H 0.1219 1.2130 0.3424 0.432 Uiso 1 1 calc R
C70 C 0.1110(3) 1.2009(6) 0.4132(3) 0.064(2) Uani 1 1 d .
C71 C 0.1352(5) 1.1619(13) 0.4479(4) 0.232(11) Uani 1 1 d .
H71A H 0.1205 1.1576 0.4809 0.278 Uiso 1 1 calc R
C72 C 0.1845(6) 1.1191(13) 0.4476(4) 0.247(12) Uani 1 1 d .
H72A H 0.1981 1.0991 0.4816 0.296 Uiso 1 1 calc R
N2 N 0.3318(3) 1.0329(5) 0.1386(2) 0.067(2) Uani 1 1 d .
C73 C 0.3660(7) 1.0404(18) 0.1146(4) 0.309(16) Uani 1 1 d .
H73A H 0.3955 1.0576 0.1344 0.371 Uiso 1 1 calc R
C74 C 0.3688(6) 1.0285(16) 0.0645(5) 0.227(11) Uani 1 1 d .
H74A H 0.3994 1.0205 0.0495 0.272 Uiso 1 1 calc R
C75 C 0.3313(6) 1.0277(8) 0.0376(4) 0.106(4) Uani 1 1 d .
C76 C 0.2874(7) 1.0118(14) 0.0621(4) 0.214(10) Uani 1 1 d .
H76A H 0.2579 1.0004 0.0407 0.257 Uiso 1 1 calc R
C77 C 0.2870(6) 1.0124(10) 0.1128(4) 0.140(6) Uani 1 1 d .
H77A H 0.2585 1.0001 0.1310 0.169 Uiso 1 1 calc R
C78 C 0.3313(5) 1.0185(9) -0.0149(3) 0.119(5) Uani 1 1 d .
C79 C 0.3307(6) 1.0156(10) -0.0594(3) 0.145(6) Uani 1 1 d .
C80 C 0.3314(5) 1.0077(10) -0.1110(4) 0.108(5) Uani 1 1 d .
C81 C 0.3673(6) 0.9610(11) -0.1305(4) 0.153(6) Uani 1 1 d .
H81A H 0.3919 0.9323 -0.1075 0.183 Uiso 1 1 calc R
C82 C 0.2936(7) 1.0448(15) -0.1420(5) 0.239(12) Uani 1 1 d .
H82A H 0.2660 1.0721 -0.1274 0.287 Uiso 1 1 calc R
N3 N 0.3470(2) 0.9717(4) 0.5413(2) 0.0460(15) Uani 1 1 d .
C83 C 0.3888(3) 0.9910(7) 0.5695(3) 0.071(3) Uani 1 1 d .
H83A H 0.4183 1.0001 0.5526 0.085 Uiso 1 1 calc R
C84 C 0.3876(4) 0.9969(8) 0.6205(3) 0.097(4) Uani 1 1 d .
H84A H 0.4164 1.0085 0.6429 0.116 Uiso 1 1 calc R
C85 C 0.3429(4) 0.9857(7) 0.6411(3) 0.087(3) Uani 1 1 d .
C86 C 0.2986(4) 0.9657(9) 0.6117(4) 0.105(4) Uani 1 1 d .
H86A H 0.2685 0.9572 0.6274 0.126 Uiso 1 1 calc R
C87 C 0.3030(4) 0.9602(7) 0.5618(3) 0.081(3) Uani 1 1 d .
H87A H 0.2750 0.9479 0.5384 0.098 Uiso 1 1 calc R
C88 C 0.3399(5) 0.9899(8) 0.6929(3) 0.091(3) Uani 1 1 d .
C89 C 0.3378(4) 0.9923(8) 0.7364(3) 0.095(4) Uani 1 1 d .
C90 C 0.3344(5) 0.9964(9) 0.7885(3) 0.097(4) Uani 1 1 d .
C91 C 0.2981(6) 1.0402(12) 0.8072(4) 0.182(8) Uani 1 1 d .
H91A H 0.2745 1.0693 0.7832 0.219 Uiso 1 1 calc R
C92 C 0.3680(6) 0.9553(12) 0.8193(4) 0.171(7) Uani 1 1 d .
H92A H 0.3931 0.9212 0.8040 0.205 Uiso 1 1 calc R
C101 C 0.3399(3) 0.5476(5) 0.3496(3) 0.058(2) Uani 1 1 d .

loop_
_atom_site_aniso_label
_atom_site_aniso_U_11
_atom_site_aniso_U_22
_atom_site_aniso_U_33
_atom_site_aniso_U_23
_atom_site_aniso_U_13
_atom_site_aniso_U_12
Zn1 0.1023(11) 0.0310(6) 0.0232(5) -0.0041(4) 0.0242(6) -0.0070(6)
Zn2 0.1148(9) 0.0452(5) 0.0256(4) -0.0018(3) 0.0250(5) -0.0031(5)
Zn3 0.0392(4) 0.0278(4) 0.0155(3) -0.0028(2) 0.0046(3) -0.0019(3)
Zn4 0.0559(6) 0.0405(5) 0.0166(3) -0.0032(3) 0.0049(3) -0.0020(3)
Zn5 0.0478(5) 0.0437(5) 0.0164(3) -0.0073(3) 0.0067(3) -0.0068(3)
O1 0.156(6) 0.041(3) 0.045(3) -0.006(2) 0.006(4) -0.023(3)
O2 0.129(6) 0.095(5) 0.030(3) 0.006(3) 0.025(3) -0.041(4)
C1 0.118(7) 0.028(4) 0.043(4) -0.006(3) 0.028(5) -0.010(4)
C2 0.155(9) 0.058(6) 0.035(4) 0.006(4) 0.021(5) -0.012(6)
C3 0.198(13) 0.100(9) 0.045(5) 0.008(5) -0.005(6) -0.057(8)
C4 0.189(12) 0.132(10) 0.025(4) 0.018(5) -0.004(6) -0.069(9)
C5 0.124(9) 0.086(7) 0.051(5) 0.010(5) 0.025(5) -0.024(6)
C6 0.152(11) 0.191(13) 0.035(5) 0.029(6) 0.017(6) -0.061(10)
C7 0.154(11) 0.166(11) 0.032(5) 0.012(6) 0.033(6) -0.045(9)
O3 0.139(7) 0.160(7) 0.039(3) -0.014(4) 0.032(4) 0.029(5)
O4 0.128(5) 0.078(4) 0.034(3) 0.007(3) 0.030(3) 0.038(4)
C8 0.128(9) 0.084(7) 0.040(5) -0.005(4) 0.029(5) 0.001(6)
C9 0.122(9) 0.089(7) 0.046(5) -0.007(5) 0.026(5) 0.016(6)
C10 0.179(15) 0.38(3) 0.079(9) -0.125(13) -0.010(9) 0.111(16)
C11 0.196(15) 0.30(2) 0.080(9) -0.087(11) 0.012(9) 0.099(14)
C12 0.157(10) 0.100(8) 0.034(5) 0.005(5) 0.013(6) 0.018(7)
C13 0.257(17) 0.273(19) 0.035(6) -0.002(8) 0.009(8) 0.175(15)
C14 0.30(2) 0.30(2) 0.021(5) 0.003(8) 0.012(8) 0.218(17)
O5 0.335(13) 0.028(4) 0.087(5) 0.021(3) -0.008(6) -0.025(5)
O6 0.214(8) 0.034(3) 0.057(4) 0.002(3) 0.052(5) -0.008(4)
C15 0.135(8) 0.035(5) 0.052(5) -0.002(4) 0.039(5) -0.001(5)
C16 0.137(8) 0.035(5) 0.050(5) 0.010(4) 0.049(5) -0.007(5)
C17 0.213(13) 0.045(5) 0.054(5) 0.019(4) 0.028(7) -0.005(7)
C18 0.212(12) 0.043(5) 0.039(4) 0.004(4) 0.033(6) -0.007(6)
C19 0.117(7) 0.044(5) 0.035(4) 0.004(3) 0.031(4) 0.006(5)
C20 0.284(16) 0.031(5) 0.041(5) 0.004(4) 0.021(7) -0.006(7)
C21 0.293(16) 0.032(5) 0.037(4) 0.001(4) 0.023(7) -0.008(7)
N1 0.164(9) 0.072(5) 0.026(3) 0.001(3) 0.023(5) -0.003(5)
C22 0.32(2) 0.61(4) 0.022(6) 0.015(13) -0.001(10) -0.30(3)
C23 0.32(3) 0.82(6) 0.011(5) -0.045(15) 0.048(10) -0.31(3)
C24 0.236(17) 0.098(8) 0.025(5) 0.013(5) 0.049(8) 0.010(9)
C25 0.30(3) 0.55(4) 0.047(9) -0.015(16) 0.011(14) 0.08(3)
C26 0.30(2) 0.26(2) 0.045(7) 0.029(10) 0.037(11) -0.107(18)
C27 0.191(14) 0.145(11) 0.026(5) 0.009(6) 0.017(6) -0.002(9)
C28 0.144(11) 0.154(11) 0.029(5) 0.000(5) 0.022(6) -0.021(8)
C29 0.158(11) 0.101(8) 0.016(3) 0.001(4) 0.014(5) -0.030(7)
C30 0.224(16) 0.164(13) 0.041(6) -0.001(7) 0.004(8) 0.047(12)
C31 0.273(19) 0.251(18) 0.036(6) 0.016(9) 0.040(9) 0.129(15)
O7 0.244(11) 0.316(13) 0.049(4) 0.054(6) 0.071(5) 0.226(10)
O8 0.055(3) 0.062(3) 0.026(2) -0.001(2) 0.012(2) 0.021(2)
C32 0.136(9) 0.100(7) 0.028(4) 0.005(4) 0.021(5) 0.075(6)
C33 0.109(7) 0.088(7) 0.036(4) -0.008(4) 0.003(4) 0.052(6)
C34 0.192(13) 0.164(11) 0.042(5) 0.005(6) 0.016(7) 0.111(10)
C35 0.168(11) 0.155(10) 0.038(5) -0.007(6) -0.003(6) 0.097(9)
C36 0.122(8) 0.114(8) 0.030(4) -0.008(4) -0.006(5) 0.068(6)
C37 0.105(8) 0.162(10) 0.036(5) 0.004(5) -0.001(5) 0.077(7)
C38 0.119(8) 0.147(10) 0.026(4) -0.001(5) 0.002(5) 0.071(7)
O9 0.164(7) 0.083(5) 0.067(4) -0.015(3) -0.017(4) -0.015(4)
O10 0.082(4) 0.072(4) 0.022(2) -0.002(2) -0.005(2) -0.030(3)
C39 0.126(8) 0.106(7) 0.030(4) 0.007(4) -0.055(5) -0.061(6)
C40 0.118(8) 0.118(8) 0.027(4) 0.025(4) -0.013(4) -0.067(6)
C41 0.258(16) 0.33(2) 0.032(5) 0.037(8) -0.032(7) -0.236(16)
C42 0.240(15) 0.292(18) 0.044(6) 0.058(8) -0.048(7) -0.216(15)
C43 0.133(9) 0.126(8) 0.038(4) 0.015(5) -0.023(5) -0.087(7)
C44 0.186(12) 0.217(14) 0.044(6) -0.001(7) 0.000(6) -0.152(11)
C45 0.143(10) 0.173(11) 0.037(5) 0.005(6) -0.014(5) -0.103(8)
O11 0.396(15) 0.021(3) 0.080(5) 0.013(3) 0.006(7) -0.002(6)
O12 0.195(7) 0.028(3) 0.062(4) -0.013(3) 0.017(4) -0.007(4)
C46 0.084(6) 0.032(5) 0.065(6) 0.001(4) 0.029(5) 0.000(4)
C47 0.101(6) 0.040(4) 0.035(4) 0.002(3) 0.031(4) 0.007(4)
C48 0.130(8) 0.043(5) 0.050(5) 0.024(4) 0.015(5) 0.010(5)
C49 0.149(9) 0.038(5) 0.030(4) 0.009(3) 0.017(4) -0.001(5)
C50 0.131(8) 0.028(4) 0.037(4) 0.008(3) 0.022(4) 0.001(4)
C51 0.343(19) 0.020(4) 0.042(5) 0.001(4) -0.013(8) 0.001(7)
C52 0.312(17) 0.032(5) 0.036(5) -0.003(4) -0.005(7) 0.020(7)
O13 0.67(2) 0.036(4) 0.051(4) 0.020(3) 0.050(8) 0.006(8)
O14 0.121(5) 0.045(3) 0.045(3) -0.004(2) -0.005(3) -0.010(3)
C53 0.110(7) 0.039(5) 0.035(4) -0.002(3) 0.029(4) -0.009(4)
C54 0.114(7) 0.035(4) 0.036(4) 0.003(3) 0.015(4) -0.004(4)
C55 0.305(17) 0.046(6) 0.031(4) 0.015(4) 0.032(7) 0.013(8)
C56 0.278(14) 0.029(5) 0.025(4) 0.011(3) 0.025(6) 0.018(7)
C57 0.281(16) 0.042(5) 0.039(5) 0.000(4) -0.013(7) 0.008(7)
C58 0.253(14) 0.043(5) 0.034(4) 0.005(4) -0.007(6) -0.003(7)
O15 0.151(6) 0.176(7) 0.027(3) 0.008(4) -0.020(4) -0.091(6)
O16 0.053(3) 0.053(3) 0.024(2) -0.0070(19) 0.005(2) -0.023(2)
C59 0.074(6) 0.107(7) 0.025(3) 0.010(4) 0.003(4) -0.059(5)
C60 0.062(5) 0.083(6) 0.023(3) 0.011(3) -0.002(3) -0.029(4)
C61 0.100(7) 0.154(10) 0.031(4) 0.027(5) -0.009(4) -0.065(7)
C62 0.102(7) 0.133(9) 0.033(4) 0.036(5) -0.006(4) -0.049(6)
C63 0.081(6) 0.084(6) 0.036(4) 0.024(4) 0.016(4) -0.025(5)
C64 0.056(5) 0.083(6) 0.031(4) 0.016(4) 0.000(3) -0.021(4)
C65 0.058(5) 0.061(5) 0.029(3) 0.011(3) 0.011(3) -0.020(4)
O17 0.191(10) 0.419(17) 0.072(5) 0.075(8) 0.083(6) 0.221(11)
O18 0.074(4) 0.081(4) 0.029(3) -0.005(2) 0.004(2) 0.039(3)
C66 0.068(6) 0.107(7) 0.043(5) -0.006(5) 0.028(4) 0.036(5)
C67 0.067(5) 0.090(6) 0.026(3) -0.007(4) 0.016(4) 0.030(4)
C68 0.31(2) 0.70(4) 0.048(7) -0.058(15) 0.002(10) 0.39(3)
C69 0.33(2) 0.67(4) 0.074(9) -0.100(16) -0.051(11) 0.42(3)
C70 0.056(5) 0.104(7) 0.034(4) -0.030(4) 0.010(4) 0.023(5)
C71 0.208(15) 0.44(3) 0.046(6) -0.001(10) 0.016(8) 0.271(18)
C72 0.280(19) 0.42(3) 0.039(6) 0.004(10) 0.015(8) 0.30(2)
N2 0.104(6) 0.081(5) 0.017(3) -0.001(3) 0.002(3) -0.014(4)
C73 0.210(18) 0.71(5) 0.011(5) 0.002(13) 0.015(8) -0.18(2)
C74 0.138(14) 0.52(3) 0.030(6) -0.009(12) 0.042(8) -0.084(16)
C75 0.178(13) 0.113(9) 0.027(5) 0.013(5) 0.004(7) -0.026(8)
C76 0.206(17) 0.42(3) 0.018(5) -0.020(9) -0.002(7) -0.110(17)
C77 0.188(14) 0.193(13) 0.040(6) -0.006(7) 0.006(7) -0.091(11)
C78 0.184(13) 0.155(11) 0.018(4) 0.002(5) 0.016(6) -0.001(9)
C79 0.249(17) 0.172(12) 0.012(4) -0.012(5) 0.005(7) -0.042(11)
C80 0.161(13) 0.147(11) 0.018(4) 0.004(5) 0.027(6) -0.023(9)
C81 0.235(18) 0.185(15) 0.037(6) 0.020(8) -0.001(8) 0.031(13)
C82 0.31(2) 0.38(3) 0.036(7) 0.006(11) 0.057(11) 0.18(2)
N3 0.060(4) 0.060(4) 0.020(3) -0.016(2) 0.015(3) -0.008(3)
C83 0.075(6) 0.119(8) 0.022(3) -0.009(4) 0.030(4) -0.010(5)
C84 0.092(8) 0.186(11) 0.014(3) 0.011(5) 0.015(4) 0.000(7)
C85 0.126(9) 0.111(8) 0.022(4) 0.004(4) -0.002(5) -0.013(6)
C86 0.093(8) 0.190(12) 0.035(5) -0.006(6) 0.018(5) -0.025(7)
C87 0.094(8) 0.117(8) 0.033(4) 0.003(5) 0.006(5) -0.015(6)
C88 0.135(10) 0.109(8) 0.028(4) -0.010(5) -0.001(5) -0.016(7)
C89 0.135(10) 0.132(9) 0.018(4) -0.004(4) 0.007(5) -0.026(7)
C90 0.137(11) 0.135(10) 0.020(4) -0.010(5) 0.019(5) -0.040(8)
C91 0.230(17) 0.29(2) 0.023(5) 0.011(8) 0.008(7) 0.140(15)
C92 0.227(17) 0.260(19) 0.022(5) -0.005(8) -0.005(7) 0.068(14)
C101 0.114(7) 0.037(4) 0.024(3) 0.007(3) 0.018(4) 0.003(4)

loop_
_atom_type_symbol
_atom_type_description
_atom_type_scat_dispersion_real
_atom_type_scat_dispersion_imag
_atom_type_scat_source
C C 0.0033 0.0016 'International Tables Vol C Tables 4.2.6.8 and 6.1.1.4'
H H 0.0000 0.0000 'International Tables Vol C Tables 4.2.6.8 and 6.1.1.4'
N N 0.0061 0.0033 'International Tables Vol C Tables 4.2.6.8 and 6.1.1.4'
O O 0.0106 0.0060 'International Tables Vol C Tables 4.2.6.8 and 6.1.1.4'
Zn Zn 0.2839 1.4301 'International Tables Vol C Tables 4.2.6.8 and 6.1.1.4'

loop_
_geom_angle_atom_site_label_1
_geom_angle_atom_site_label_2
_geom_angle_atom_site_label_3
_geom_angle
_geom_angle_site_symmetry_1
_geom_angle_site_symmetry_3
O5 Zn1 O5 180.0(4) . 3_575
O5 Zn1 O1 86.4(3) . 3_575
O5 Zn1 O1 93.6(3) 3_575 3_575
O5 Zn1 O1 93.6(3) . .
O5 Zn1 O1 86.4(3) 3_575 .
O1 Zn1 O1 180.0(3) 3_575 .
O5 Zn1 O3 96.7(4) . .
O5 Zn1 O3 83.3(4) 3_575 .
O1 Zn1 O3 80.4(3) 3_575 .
O1 Zn1 O3 99.6(3) . .
O5 Zn1 O3 83.3(4) . 3_575
O5 Zn1 O3 96.7(4) 3_575 3_575
O1 Zn1 O3 99.6(3) 3_575 3_575
O1 Zn1 O3 80.4(3) . 3_575
O3 Zn1 O3 180.0(3) . 3_575
N1 Zn2 O6 97.1(3) . .
N1 Zn2 O4 94.4(3) . .
O6 Zn2 O4 116.5(3) . .
N1 Zn2 O2 99.1(4) . .
O6 Zn2 O2 117.1(3) . .
O4 Zn2 O2 122.1(3) . .
N1 Zn2 O5 150.6(3) . .
O6 Zn2 O5 53.9(2) . .
O4 Zn2 O5 102.8(3) . .
O2 Zn2 O5 91.8(3) . .
N1 Zn2 C15 123.0(3) . .
O6 Zn2 C15 26.0(2) . .
O4 Zn2 C15 109.8(3) . .
O2 Zn2 C15 108.7(3) . .
O5 Zn2 C15 28.2(2) . .
O11 Zn3 O13 176.4(5) . .
O11 Zn3 O17 87.2(4) . .
O13 Zn3 O17 95.7(5) . .
O11 Zn3 O15 82.5(3) . .
O13 Zn3 O15 95.0(4) . .
O17 Zn3 O15 95.7(5) . .
O11 Zn3 O9 99.5(3) . .
O13 Zn3 O9 82.8(4) . .
O17 Zn3 O9 88.8(5) . .
O15 Zn3 O9 175.2(3) . .
O11 Zn3 O7 92.0(4) . .
O13 Zn3 O7 85.1(5) . .
O17 Zn3 O7 178.8(5) . .
O15 Zn3 O7 83.3(4) . .
O9 Zn3 O7 92.3(4) . .
N2 Zn4 O12 100.2(3) . .
N2 Zn4 O10 96.4(3) . .
O12 Zn4 O10 116.0(3) . .
N2 Zn4 O8 96.0(3) . .
O12 Zn4 O8 117.2(3) . .
O10 Zn4 O8 121.7(2) . .
N2 Zn4 O11 151.3(3) . .
O12 Zn4 O11 51.2(2) . .
O10 Zn4 O11 99.3(3) . .
O8 Zn4 O11 96.0(3) . .
N2 Zn4 C46 124.6(3) . .
O12 Zn4 C46 24.5(2) . .
O10 Zn4 C46 110.5(2) . .
O8 Zn4 C46 107.9(2) . .
O11 Zn4 C46 26.7(2) . .
N3 Zn5 O14 102.5(2) . .
N3 Zn5 O18 94.3(2) . .
O14 Zn5 O18 113.2(2) . .
N3 Zn5 O16 96.8(2) . .
O14 Zn5 O16 119.2(2) . .
O18 Zn5 O16 122.2(2) . .
N3 Zn5 O13 152.8(2) . .
O14 Zn5 O13 50.4(2) . .
O18 Zn5 O13 98.1(4) . .
O16 Zn5 O13 96.8(4) . .
N3 Zn5 C53 126.5(2) . .
O14 Zn5 C53 24.0(2) . .
O18 Zn5 C53 106.1(3) . .
O16 Zn5 C53 111.6(2) . .
O13 Zn5 C53 26.4(2) . .
C1 O1 Zn1 138.9(5) . .
C1 O2 Zn2 118.0(6) . .
O2 C1 O1 119.5(9) . .
O2 C1 C2 116.9(8) . .
O1 C1 C2 123.2(7) . .
C3 C2 C7 106.0(10) . .
C3 C2 C1 124.3(9) . .
C7 C2 C1 129.2(8) . .
C2 C3 C4 125.3(10) . .
C2 C3 H3A 117.4 . .
C4 C3 H3A 117.4 . .
C5 C4 C3 126.4(8) . .
C5 C4 H4A 116.8 . .
C3 C4 H4A 116.8 . .
C6 C5 C4 111.8(10) . .
C6 C5 C12 121.3(10) . 4_685
C4 C5 C12 126.9(8) . 4_685
C5 C6 C7 122.1(10) . .
C5 C6 H6A 119.0 . .
C7 C6 H6A 119.0 . .
C2 C7 C6 128.1(8) . .
C2 C7 H7A 115.9 . .
C6 C7 H7A 115.9 . .
C8 O3 Zn1 138.4(8) . .
C8 O4 Zn2 133.0(6) . .
O3 C8 O4 117.2(10) . .
O3 C8 C9 122.6(9) . .
O4 C8 C9 120.2(7) . .
C14 C9 C10 104.2(11) . .
C14 C9 C8 127.5(10) . .
C10 C9 C8 128.1(9) . .
C9 C10 C11 128.8(10) . .
C9 C10 C14 37.2(6) . .
C11 C10 C14 91.7(8) . .
C9 C10 H10A 115.6 . .
C11 C10 H10A 115.6 . .
C14 C10 H10A 152.6 . .
C12 C11 C10 125.5(13) . .
C12 C11 C13 38.5(7) . .
C10 C11 C13 87.2(9) . .
C12 C11 H11A 117.2 . .
C10 C11 H11A 117.2 . .
C13 C11 H11A 155.4 . .
C11 C12 C13 104.5(12) . .
C11 C12 C5 125.5(11) . 4_585
C13 C12 C5 129.9(9) . 4_585
C12 C13 C14 130.0(10) . .
C12 C13 C11 37.0(7) . .
C14 C13 C11 93.0(8) . .
C12 C13 H13A 115.0 . .
C14 C13 H13A 115.0 . .
C11 C13 H13A 151.9 . .
C9 C14 C13 126.4(11) . .
C9 C14 C10 38.6(7) . .
C13 C14 C10 88.1(8) . .
C9 C14 H14A 116.8 . .
C13 C14 H14A 116.8 . .
C10 C14 H14A 154.8 . .
C15 O5 Zn1 157.5(10) . .
C15 O5 Zn2 83.6(6) . .
Zn1 O5 Zn2 94.2(3) . .
C15 O6 Zn2 104.3(6) . .
O6 C15 O5 117.3(8) . .
O6 C15 C16 119.7(8) . .
O5 C15 C16 122.7(8) . .
O6 C15 Zn2 49.8(4) . .
O5 C15 Zn2 68.2(5) . .
C16 C15 Zn2 168.9(6) . .
C17 C16 C21 114.7(8) . .
C17 C16 C15 122.2(8) . .
C21 C16 C15 123.0(8) . .
C16 C17 C18 121.0(8) . .
C16 C17 H17A 119.5 . .
C18 C17 H17A 119.5 . .
C19 C18 C17 124.5(8) . .
C19 C18 H18A 117.7 . .
C17 C18 H18A 117.7 . .
C20 C19 C18 114.4(8) . .
C20 C19 C19 120.5(9) . 3_565
C18 C19 C19 125.1(9) . 3_565
C19 C20 C21 121.0(8) . .
C19 C20 H20A 119.5 . .
C21 C20 H20A 119.5 . .
C20 C21 C16 124.2(8) . .
C20 C21 H21A 117.9 . .
C16 C21 H21A 117.9 . .
C22 N1 C26 116.2(11) . .
C22 N1 Zn2 128.5(10) . .
C26 N1 Zn2 115.3(8) . .
N1 C22 C23 128.3(17) . .
N1 C22 H22A 115.9 . .
C23 C22 H22A 115.9 . .
C24 C23 C22 125.4(19) . .
C24 C23 H23A 117.3 . .
C22 C23 H23A 117.3 . .
C23 C24 C27 133.5(18) . .
C23 C24 C25 117.2(13) . .
C27 C24 C25 109.1(16) . .
C26 C25 C24 114(2) . .
C26 C25 H25A 122.8 . .
C24 C25 H25A 122.8 . .
C25 C26 N1 117.6(18) . .
C25 C26 H26A 121.2 . .
N1 C26 H26A 121.2 . .
C28 C27 C24 171.7(18) . .
C27 C28 C29 173.1(16) . .
C28 C29 C30 119.3(12) . .
C28 C29 C31 116.9(13) . .
C30 C29 C31 123.7(10) . .
C31 C30 C29 120.5(13) 3_576 .
C31 C30 H30A 119.8 3_576 .
C29 C30 H30A 119.8 . .
C30 C31 C29 115.3(13) 3_576 .
C30 C31 H31A 122.3 3_576 .
C29 C31 H31A 122.3 . .
C32 O7 Zn3 144.2(8) . .
C32 O8 Zn4 130.7(5) . .
O7 C32 O8 117.3(8) . .
O7 C32 C33 121.0(8) . .
O8 C32 C33 121.7(7) . .
C34 C33 C38 109.4(9) . .
C34 C33 C32 126.0(8) . .
C38 C33 C32 124.5(7) . .
C33 C34 C35 124.8(9) . .
C33 C34 H34A 117.6 . .
C35 C34 H34A 117.6 . .
C36 C35 C34 125.5(9) . .
C36 C35 H35A 117.2 . .
C34 C35 H35A 117.2 . .
C35 C36 C37 109.3(9) . .
C35 C36 C43 125.7(8) . 4_675
C37 C36 C43 124.8(8) . 4_675
C36 C37 C38 126.7(9) . .
C36 C37 H37A 116.6 . .
C38 C37 H37A 116.6 . .
C33 C38 C37 123.9(8) . .
C33 C38 H38A 118.1 . .
C37 C38 H38A 118.1 . .
C39 O9 Zn3 131.9(6) . .
C39 O10 Zn4 121.8(5) . .
O10 C39 O9 114.0(9) . .
O10 C39 C40 121.7(6) . .
O9 C39 C40 120.6(7) . .
C41 C40 C45 108.6(9) . .
C41 C40 C39 126.0(8) . .
C45 C40 C39 125.2(7) . .
C40 C41 C42 124.6(9) . .
C40 C41 H41A 117.7 . .
C42 C41 H41A 117.7 . .
C43 C42 C41 127.0(9) . .
C43 C42 H42A 116.5 . .
C41 C42 H42A 116.5 . .
C42 C43 C44 109.3(9) . .
C42 C43 C36 128.3(8) . 4_575
C44 C43 C36 122.0(8) . 4_575
C43 C44 C45 123.8(9) . .
C43 C44 H44A 118.1 . .
C45 C44 H44A 118.1 . .
C40 C45 C44 126.4(9) . .
C40 C45 H45A 116.8 . .
C44 C45 H45A 116.8 . .
C46 O11 Zn3 179.2(11) . .
C46 O11 Zn4 85.2(6) . .
Zn3 O11 Zn4 95.2(2) . .
C46 O12 Zn4 107.5(6) . .
O12 C46 O11 116.1(9) . .
O12 C46 C47 119.0(8) . 1_565
O11 C46 C47 124.8(9) . 1_565
O12 C46 Zn4 48.0(4) . .
O11 C46 Zn4 68.1(5) . .
C47 C46 Zn4 166.1(6) 1_565 .
C48 C47 C52 112.7(7) . .
C48 C47 C46 122.5(7) . 1_545
C52 C47 C46 124.4(7) . 1_545
C47 C48 C49 121.9(7) . .
C47 C48 H48A 119.0 . .
C49 C48 H48A 119.0 . .
C48 C49 C50 126.2(7) . .
C48 C49 H49A 116.9 . .
C50 C49 H49A 116.9 . .
C51 C50 C49 113.0(8) . .
C51 C50 C101 120.3(7) . .
C49 C50 C101 126.5(7) . .
C50 C51 C52 120.2(8) . .
C50 C51 H51A 119.9 . .
C52 C51 H51A 119.9 . .
C47 C52 C51 125.5(8) . .
C47 C52 H52A 117.2 . .
C51 C52 H52A 117.2 . .
C53 O13 Zn3 165.7(14) . .
C53 O13 Zn5 85.0(6) . .
Zn3 O13 Zn5 95.0(3) . .
C53 O14 Zn5 109.3(5) . .
O14 C53 O13 114.8(8) . .
O14 C53 C54 119.4(7) . .
O13 C53 C54 125.6(8) . .
O14 C53 Zn5 46.6(4) . .
O13 C53 Zn5 68.5(5) . .
C54 C53 Zn5 165.9(5) . .
C55 C54 C58 115.7(8) . .
C55 C54 C53 120.0(7) . .
C58 C54 C53 124.2(7) . .
C54 C55 C56 119.2(8) . .
C54 C55 H55A 120.4 . .
C56 C55 H55A 120.4 . .
C101 C56 C55 127.3(7) . .
C101 C56 H56A 116.4 . .
C55 C56 H56A 116.4 . .
C101 C57 C58 119.6(8) . .
C101 C57 H57A 120.2 . .
C58 C57 H57A 120.2 . .
C54 C58 C57 125.8(8) . .
C54 C58 H58A 117.1 . .
C57 C58 H58A 117.1 . .
C59 O15 Zn3 139.6(8) . .
C59 O16 Zn5 120.0(4) . .
O16 C59 O15 115.6(7) . .
O16 C59 C60 118.9(6) . .
O15 C59 C60 122.3(7) . .
C61 C60 C65 110.4(7) . .
C61 C60 C59 122.9(6) . .
C65 C60 C59 126.5(6) . .
C60 C61 C62 124.7(7) . .
C60 C61 H61A 117.7 . .
C62 C61 H61A 117.7 . .
C63 C62 C61 126.1(7) . .
C63 C62 H62A 117.0 . .
C61 C62 H62A 117.0 . .
C64 C63 C62 109.1(7) . .
C64 C63 C70 123.3(7) . 4_685
C62 C63 C70 127.5(6) . 4_685
C63 C64 C65 123.5(7) . .
C63 C64 H64A 118.3 . .
C65 C64 H64A 118.3 . .
C60 C65 C64 126.1(6) . .
C60 C65 H65A 117.0 . .
C64 C65 H65A 117.0 . .
C66 O17 Zn3 145.1(8) . .
C66 O18 Zn5 131.1(5) . .
O17 C66 O18 116.9(8) . .
O17 C66 C67 122.1(8) . .
O18 C66 C67 120.6(6) . .
C72 C67 C68 101.8(9) . .
C72 C67 C66 130.5(8) . .
C68 C67 C66 127.4(9) . .
C67 C68 C69 126.1(14) . .
C67 C68 C72 38.2(6) . .
C69 C68 C72 88.3(9) . .
C67 C68 H68A 117.0 . .
C69 C68 H68A 117.0 . .
C72 C68 H68A 154.2 . .
C70 C69 C68 129.2(12) . .
C70 C69 C71 39.1(7) . .
C68 C69 C71 90.2(9) . .
C70 C69 H69A 115.4 . .
C68 C69 H69A 115.4 . .
C71 C69 H69A 154.2 . .
C71 C70 C69 101.2(10) . .
C71 C70 C63 130.1(8) . 4_585
C69 C70 C63 128.6(10) . 4_585
C70 C71 C72 130.4(11) . .
C70 C71 C69 39.7(6) . .
C72 C71 C69 90.8(8) . .
C70 C71 H71A 114.8 . .
C72 C71 H71A 114.8 . .
C69 C71 H71A 154.3 . .
C67 C72 C71 130.5(10) . .
C67 C72 C68 40.0(6) . .
C71 C72 C68 90.8(8) . .
C67 C72 H72A 114.8 . .
C71 C72 H72A 114.8 . .
C68 C72 H72A 153.9 . .
C73 N2 C77 120.2(10) . .
C73 N2 Zn4 124.7(9) . .
C77 N2 Zn4 114.8(7) . .
N2 C73 C74 127.6(16) . .
N2 C73 H73A 116.2 . .
C74 C73 H73A 116.2 . .
C75 C74 C73 116.6(16) . .
C75 C74 H74A 121.7 . .
C73 C74 H74A 121.7 . .
C74 C75 C78 120.1(15) . .
C74 C75 C76 118.9(11) . .
C78 C75 C76 118.8(13) . .
C77 C76 C75 120.4(14) . .
C77 C76 H76A 119.8 . .
C75 C76 H76A 119.8 . .
C76 C77 N2 113.5(13) . .
C76 C77 H77A 123.2 . .
N2 C77 H77A 123.2 . .
C79 C78 C75 176.2(17) . .
C78 C79 C80 177(2) . .
C79 C80 C81 118.8(15) . .
C79 C80 C82 117.9(15) . .
C81 C80 C82 123.2(10) . .
C92 C81 C80 118.2(15) 1_554 .
C92 C81 H81A 120.9 1_554 .
C80 C81 H81A 120.9 . .
C91 C82 C80 114.9(14) 1_554 .
C91 C82 H82A 122.6 1_554 .
C80 C82 H82A 122.6 . .
C83 N3 C87 125.3(6) . .
C83 N3 Zn5 117.1(5) . .
C87 N3 Zn5 117.4(5) . .
C84 C83 N3 117.4(8) . .
C84 C83 H83A 121.3 . .
N3 C83 H83A 121.3 . .
C83 C84 C85 117.1(9) . .
C83 C84 H84A 121.4 . .
C85 C84 H84A 121.4 . .
C88 C85 C84 119.5(10) . .
C88 C85 C86 114.7(11) . .
C84 C85 C86 125.8(8) . .
C87 C86 C85 113.0(10) . .
C87 C86 H86A 123.5 . .
C85 C86 H86A 123.5 . .
C86 C87 N3 121.2(9) . .
C86 C87 H87A 119.4 . .
N3 C87 H87A 119.4 . .
C89 C88 C85 178.9(16) . .
C88 C89 C90 178.6(17) . .
C91 C90 C92 122.5(10) . .
C91 C90 C89 119.6(13) . .
C92 C90 C89 117.9(13) . .
C82 C91 C90 121.0(14) 1_556 .
C82 C91 H91A 119.5 1_556 .
C90 C91 H91A 119.5 . .
C81 C92 C90 119.9(15) 1_556 .
C81 C92 H92A 120.1 1_556 .
C90 C92 H92A 120.1 . .
C57 C101 C56 112.3(8) . .
C57 C101 C50 120.9(7) . .
C56 C101 C50 126.8(7) . .

loop_
_geom_bond_atom_site_label_1
_geom_bond_atom_site_label_2
_geom_bond_distance
_geom_bond_site_symmetry_2
Zn1 O5 2.025(6) .
Zn1 O5 2.025(6) 3_575
Zn1 O1 2.068(6) 3_575
Zn1 O1 2.068(6) .
Zn1 O3 2.123(7) .
Zn1 O3 2.123(7) 3_575
Zn2 N1 1.869(7) .
Zn2 O6 1.969(5) .
Zn2 O4 2.049(6) .
Zn2 O2 2.078(6) .
Zn2 O5 2.336(8) .
Zn2 C15 2.499(8) .
Zn3 O11 1.971(6) .
Zn3 O13 1.988(7) .
Zn3 O17 2.048(7) .
Zn3 O15 2.056(6) .
Zn3 O9 2.065(6) .
Zn3 O7 2.101(7) .
Zn4 N2 1.860(6) .
Zn4 O12 1.973(5) .
Zn4 O10 2.051(5) .
Zn4 O8 2.070(5) .
Zn4 O11 2.357(7) .
Zn4 C46 2.531(8) .
Zn5 N3 1.897(5) .
Zn5 O14 1.942(5) .
Zn5 O18 2.063(5) .
Zn5 O16 2.067(4) .
Zn5 O13 2.355(8) .
Zn5 C53 2.521(7) .
O1 C1 1.216(10) .
O2 C1 1.202(8) .
C1 C2 1.551(12) .
C2 C3 1.334(11) .
C2 C7 1.384(14) .
C3 C4 1.468(14) .
C3 H3A 0.9500 .
C4 C5 1.308(13) .
C4 H4A 0.9500 .
C5 C6 1.304(11) .
C5 C12 1.563(14) 4_685
C6 C7 1.464(14) .
C6 H6A 0.9500 .
C7 H7A 0.9500 .
O3 C8 1.175(9) .
O4 C8 1.227(11) .
C8 C9 1.572(13) .
C9 C14 1.271(12) .
C9 C10 1.310(16) .
C10 C11 1.466(17) .
C10 C14 2.037(15) .
C10 H10A 0.9500 .
C11 C12 1.265(13) .
C11 C13 2.033(16) .
C11 H11A 0.9500 .
C12 C13 1.306(15) .
C12 C5 1.563(14) 4_585
C13 C14 1.426(16) .
C13 H13A 0.9500 .
C14 H14A 0.9500 .
O5 C15 1.189(9) .
O6 C15 1.129(9) .
C15 C16 1.480(10) .
C16 C17 1.225(11) .
C16 C21 1.367(10) .
C17 C18 1.384(11) .
C17 H17A 0.9500 .
C18 C19 1.336(10) .
C18 H18A 0.9500 .
C19 C20 1.260(10) .
C19 C19 1.464(14) 3_565
C20 C21 1.356(11) .
C20 H20A 0.9500 .
C21 H21A 0.9500 .
N1 C22 1.125(16) .
N1 C26 1.364(19) .
C22 C23 1.266(15) .
C22 H22A 0.9500 .
C23 C24 1.03(2) .
C23 H23A 0.9500 .
C24 C27 1.304(13) .
C24 C25 1.49(3) .
C25 C26 1.300(18) .
C25 H25A 0.9500 .
C26 H26A 0.9500 .
C27 C28 1.130(13) .
C28 C29 1.302(11) .
C29 C30 1.329(16) .
C29 C31 1.335(17) .
C30 C31 1.300(14) 3_576
C30 H30A 0.9500 .
C31 C30 1.300(14) 3_576
C31 H31A 0.9500 .
O7 C32 1.138(9) .
O8 C32 1.220(9) .
C32 C33 1.585(11) .
C33 C34 1.326(12) .
C33 C38 1.337(11) .
C34 C35 1.464(13) .
C34 H34A 0.9500 .
C35 C36 1.284(12) .
C35 H35A 0.9500 .
C36 C37 1.324(11) .
C36 C43 1.605(11) 4_675
C37 C38 1.431(11) .
C37 H37A 0.9500 .
C38 H38A 0.9500 .
O9 C39 1.326(10) .
O10 C39 1.135(9) .
C39 C40 1.591(11) .
C40 C41 1.257(11) .
C40 C45 1.378(11) .
C41 C42 1.472(13) .
C41 H41A 0.9500 .
C42 C43 1.297(12) .
C42 H42A 0.9500 .
C43 C44 1.320(11) .
C43 C36 1.605(11) 4_575
C44 C45 1.415(12) .
C44 H44A 0.9500 .
C45 H45A 0.9500 .
O11 C46 1.141(9) .
O12 C46 1.100(9) .
C46 C47 1.489(10) 1_565
C47 C48 1.242(10) .
C47 C52 1.346(10) .
C47 C46 1.489(10) 1_545
C48 C49 1.326(10) .
C48 H48A 0.9500 .
C49 C50 1.328(9) .
C49 H49A 0.9500 .
C50 C51 1.267(11) .
C50 C101 1.454(10) .
C51 C52 1.348(11) .
C51 H51A 0.9500 .
C52 H52A 0.9500 .
O13 C53 1.126(9) .
O14 C53 1.089(8) .
C53 C54 1.498(10) .
C54 C55 1.219(10) .
C54 C58 1.289(10) .
C55 C56 1.368(11) .
C55 H55A 0.9500 .
C56 C101 1.320(9) .
C56 H56A 0.9500 .
C57 C101 1.263(10) .
C57 C58 1.385(11) .
C57 H57A 0.9500 .
C58 H58A 0.9500 .
O15 C59 1.245(10) .
O16 C59 1.190(7) .
C59 C60 1.574(9) .
C60 C61 1.296(9) .
C60 C65 1.359(9) .
C61 C62 1.460(11) .
C61 H61A 0.9500 .
C62 C63 1.382(11) .
C62 H62A 0.9500 .
C63 C64 1.334(8) .
C63 C70 1.534(10) 4_685
C64 C65 1.476(9) .
C64 H64A 0.9500 .
C65 H65A 0.9500 .
O17 C66 1.151(9) .
O18 C66 1.200(9) .
C66 C67 1.556(10) .
C67 C72 1.192(12) .
C67 C68 1.241(16) .
C68 C69 1.537(16) .
C68 C72 1.888(18) .
C68 H68A 0.9500 .
C69 C70 1.213(16) .
C69 C71 1.862(18) .
C69 H69A 0.9500 .
C70 C71 1.196(12) .
C70 C63 1.534(10) 4_585
C71 C72 1.487(14) .
C71 H71A 0.9500 .
C72 H72A 0.9500 .
N2 C73 1.158(16) .
N2 C77 1.380(14) .
C73 C74 1.278(15) .
C73 H73A 0.9500 .
C74 C75 1.189(19) .
C74 H74A 0.9500 .
C75 C78 1.325(12) .
C75 C76 1.410(19) .
C76 C77 1.273(14) .
C76 H76A 0.9500 .
C77 H77A 0.9500 .
C78 C79 1.119(12) .
C79 C80 1.303(11) .
C80 C81 1.317(18) .
C80 C82 1.36(2) .
C81 C92 1.266(14) 1_554
C81 H81A 0.9500 .
C82 C91 1.294(14) 1_554
C82 H82A 0.9500 .
N3 C83 1.329(10) .
N3 C87 1.355(11) .
C83 C84 1.287(9) .
C83 H83A 0.9500 .
C84 C85 1.374(14) .
C84 H84A 0.9500 .
C85 C88 1.311(11) .
C85 C86 1.404(14) .
C86 C87 1.270(11) .
C86 H86A 0.9500 .
C87 H87A 0.9500 .
C88 C89 1.099(11) .
C89 C90 1.322(11) .
C90 C91 1.295(17) .
C90 C92 1.302(18) .
C91 C82 1.294(14) 1_556
C91 H91A 0.9500 .
C92 C81 1.266(14) 1_556
C92 H92A 0.9500 .
